data_1010037
loop_
_publ_author_name
'Steenberg, B'

_publ_section_title
;
The Crystal Structure of Cu~3~ As and Cu~3~ P
;
_journal_coden_ASTM ARKGAJ
_journal_issue 2
_journal_name_full 'Arkiv foer Kemi, Mineralogi och Geologi, A'
_journal_page_first 1
_journal_page_last 15
_journal_volume 12
_journal_year 1938
_chemical_formula_structural 'Cu3 P'
_chemical_formula_sum 'Cu3 P'
_chemical_name_systematic 'Copper(I) phosphide'
_space_group_IT_number 165
_symmetry_cell_setting trigonal
_symmetry_Int_Tables_number 165
_symmetry_space_group_name_Hall '-P 3 2"c'
_symmetry_space_group_name_H-M 'P -3 c 1'
_cell_angle_alpha 90
_cell_angle_beta 90
_cell_angle_gamma 120
_cell_formula_units_Z 6
_cell_length_a 7.07
_cell_length_b 7.07
_cell_length_c 7.135
_cell_volume 308.9
_cod_database_code 1010037

loop_
_symmetry_equiv_pos_as_xyz
x,y,z
-y,x-y,z
y-x,-x,z
-y,-x,1/2+z
x,x-y,1/2+z
y-x,y,1/2+z
-x,-y,-z
y,y-x,-z
x-y,x,-z
y,x,1/2-z
-x,y-x,1/2-z
x-y,-y,1/2-z

loop_
_atom_site_label
_atom_site_type_symbol
_atom_site_symmetry_multiplicity
_atom_site_Wyckoff_symbol
_atom_site_fract_x
_atom_site_fract_y
_atom_site_fract_z
_atom_site_occupancy
_atom_site_attached_hydrogens
_atom_site_calc_flag
Cu1 Cu1+ 2 b 0. 0. 0. 1. 0 d
Cu2 Cu1+ 4 d 0.3333 0.6667 0.17 1. 0 d
Cu3 Cu1+ 12 g 0.69 0.07 0.08 1. 0 d
P1 P3- 6 f 0.38 0. 0.25 1. 0 d

loop_
_atom_type_symbol
_atom_type_oxidation_number
Cu1+ 1.000
P3- -3.000
